data_1524958
loop_
_publ_author_name
'Morin, P.'
'Pierre, J.'

_publ_section_title
;
 Thermal expansion and magnetostriction in rare-earth equiatomic compounds
 with Cu, Ag, Zn
;
_journal_name_full 'Physica Status Solidi, Sectio A: Applied Research'
_journal_page_first 161
_journal_page_last 166
_journal_volume 21
_journal_year 1974
_chemical_formula_sum 'Dy Zn'
_space_group_IT_number 123
_symmetry_space_group_name_Hall '-P 4 2'
_symmetry_space_group_name_H-M 'P 4/m m m'
_cell_angle_alpha 90
_cell_angle_beta 90
_cell_angle_gamma 90
_cell_formula_units_Z 1
_cell_length_a 3.568
_cell_length_b 3.568
_cell_length_c 3.545
_cell_volume 45.130
_citation_journal_id_ASTM PSSABA
_cod_data_source_file Morin_PSSABA_1974_1839.cif
_cod_data_source_block Dy1Zn1
_cod_original_cell_volume 45.13007
_cod_original_formula_sum 'Dy1 Zn1'
_cod_database_code 1524958

loop_
_symmetry_equiv_pos_as_xyz
x,y,z
-y,x,z
-x,-y,z
y,-x,z
x,-y,-z
y,x,-z
-x,y,-z
-y,-x,-z
-x,-y,-z
y,-x,-z
x,y,-z
-y,x,-z
-x,y,z
-y,-x,z
x,-y,z
y,x,z

loop_
_atom_site_label
_atom_site_type_symbol
_atom_site_fract_x
_atom_site_fract_y
_atom_site_fract_z
_atom_site_occupancy
_atom_site_U_iso_or_equiv
Zn1 Zn 0.5 0.5 0.5 1 0.0
Dy1 Dy 0 0 0 1 0.0
